data_1505977
loop_
_publ_author_name
'Plante, Jeffrey P.'
'Glass, Timothy E.'

_publ_section_title
;
 Shape-selective fluorescent sensing ensemble using a tweezer-type
 metalloreceptor.
;
_journal_issue 10
_journal_name_full 'Organic letters'
_journal_page_first 2163
_journal_page_last 2166
_journal_paper_doi 10.1021/ol060641k
_journal_volume 8
_journal_year 2006
_chemical_compound_source synthesized
_chemical_formula_sum 'C35 H36 Cl2 Cu N6 O12'
_chemical_formula_weight 867.14
_chemical_name_common bisimpyrcuclo4bindingpyridine2aldehyde
_space_group_IT_number 14
_symmetry_cell_setting monoclinic
_symmetry_Int_Tables_number 14
_symmetry_space_group_name_Hall '-P 2yn'
_symmetry_space_group_name_H-M 'P 1 21/n 1'
_atom_sites_solution_hydrogens geom
_atom_sites_solution_primary direct
_atom_sites_solution_secondary difmap
_audit_creation_method SHELXL-97
_cell_angle_alpha 90.00
_cell_angle_beta 104.85
_cell_angle_gamma 90.00
_cell_formula_units_Z 4
_cell_length_a 12.499(4)
_cell_length_b 12.818(4)
_cell_length_c 24.388(8)
_cell_measurement_reflns_used 976
_cell_measurement_temperature 173(2)
_cell_measurement_theta_max 27.0
_cell_measurement_theta_min 2.3
_cell_volume 3777(2)
_computing_cell_refinement 'SAINT (Bruker, 1998)'
_computing_data_collection 'SMART (Bruker, 1998)'
_computing_data_reduction 'SAINT (Bruker, 1998)'
_computing_molecular_graphics 'ORTEP-III (Burnett & Johnson, 1996)'
_computing_publication_material 'CIFTAB (Sheldrick, 1997)'
_computing_structure_refinement 'SHELXL-97 (Sheldrick, 1997)'
_computing_structure_solution 'SHELXS-97 (Sheldrick, 1997)'
_diffrn_ambient_temperature 173(2)
_diffrn_measured_fraction_theta_full 0.991
_diffrn_measured_fraction_theta_max 0.991
_diffrn_measurement_device_type 'Bruker Smart CCD area Detector'
_diffrn_measurement_method 'Omega Scans'
_diffrn_radiation_monochromator graphite
_diffrn_radiation_probe x-ray
_diffrn_radiation_type MoK\a
_diffrn_radiation_wavelength 0.71073
_diffrn_reflns_av_R_equivalents 0.0394
_diffrn_reflns_av_sigmaI/netI 0.0363
_diffrn_reflns_limit_h_max 15
_diffrn_reflns_limit_h_min -16
_diffrn_reflns_limit_k_max 16
_diffrn_reflns_limit_k_min -15
_diffrn_reflns_limit_l_max 30
_diffrn_reflns_limit_l_min -31
_diffrn_reflns_number 26038
_diffrn_reflns_theta_full 27.15
_diffrn_reflns_theta_max 27.15
_diffrn_reflns_theta_min 1.69
_diffrn_source 'fine-focus sealed tube'
_diffrn_source_type 'Bruker Apex'
_diffrn_standards_decay_% 0.0
_exptl_absorpt_coefficient_mu 0.791
_exptl_absorpt_correction_T_max 0.92
_exptl_absorpt_correction_T_min 0.56
_exptl_absorpt_correction_type multi-scan
_exptl_absorpt_process_details
;
 Data were corrected for decay and absorption using the program SADABS 
 based on the method of R.H. Blessing (Acta Cryst. A51, 33-38, 1995).
;
_exptl_crystal_colour green-brown
_exptl_crystal_density_diffrn 1.525
_exptl_crystal_density_method 'not measured'
_exptl_crystal_description plate
_exptl_crystal_F_000 1788
_exptl_crystal_recrystallization_method 'vapor diffusion acetone benzene'
_exptl_crystal_size_max 0.50
_exptl_crystal_size_mid 0.50
_exptl_crystal_size_min 0.20
_refine_diff_density_max 1.252
_refine_diff_density_min -0.965
_refine_diff_density_rms 0.096
_refine_ls_extinction_method none
_refine_ls_goodness_of_fit_ref 1.030
_refine_ls_hydrogen_treatment mixed
_refine_ls_matrix_type full
_refine_ls_number_parameters 568
_refine_ls_number_reflns 8293
_refine_ls_number_restraints 3
_refine_ls_restrained_S_all 1.032
_refine_ls_R_factor_all 0.0587
_refine_ls_R_factor_gt 0.0473
_refine_ls_shift/su_max 0.001
_refine_ls_shift/su_mean 0.000
_refine_ls_structure_factor_coef Fsqd
_refine_ls_weighting_details 'calc w=1/[\s^2^(Fo^2^)+(0.0771P)^2^+3.6111P] where P=(Fo^2^+2Fc^2^)/3'
_refine_ls_weighting_scheme calc
_refine_ls_wR_factor_gt 0.1258
_refine_ls_wR_factor_ref 0.1364
_reflns_number_gt 6896
_reflns_number_total 8293
_reflns_threshold_expression >2sigma(I)
_cod_data_source_file ol060641ksi20060317_021404.cif
_cod_data_source_block jppbisimcuclo4pyridine2aldehyde
_cod_original_sg_symbol_H-M 'P 21/n'
_cod_database_code 1505977

loop_
_symmetry_equiv_pos_as_xyz
'x, y, z'
'-x+1/2, y+1/2, -z+1/2'
'-x, -y, -z'
'x-1/2, -y-1/2, z-1/2'

loop_
_atom_site_label
_atom_site_type_symbol
_atom_site_fract_x
_atom_site_fract_y
_atom_site_fract_z
_atom_site_U_iso_or_equiv
_atom_site_adp_type
_atom_site_occupancy
_atom_site_symmetry_multiplicity
_atom_site_calc_flag
_atom_site_refinement_flags
_atom_site_disorder_assembly
_atom_site_disorder_group
Cu1 Cu 0.09811(2) 0.15677(2) 0.218427(12) 0.02126(10) Uani 1 1 d . . .
N2 N 0.13237(17) 0.14191(16) 0.30508(9) 0.0237(4) Uani 1 1 d . . .
N3 N 0.24019(16) 0.21618(16) 0.20746(9) 0.0230(4) Uani 1 1 d . . .
N4 N 0.01582(17) 0.13805(16) 0.13553(9) 0.0236(4) Uani 1 1 d . . .
N6 N -0.13931(17) 0.08957(17) 0.07426(9) 0.0259(4) Uani 1 1 d . . .
N7 N -0.04199(16) 0.09439(16) 0.22700(9) 0.0244(4) Uani 1 1 d . . .
O51 O 0.23841(16) 0.01022(14) 0.23552(9) 0.0334(4) Uani 1 1 d . . .
C9 C 0.4390(2) 0.3407(2) 0.33744(12) 0.0301(6) Uani 1 1 d . . .
H9 H 0.4443 0.4108 0.3258 0.036 Uiso 1 1 calc R . .
O52 O 0.63120(17) 0.32920(18) 0.35493(11) 0.0477(6) Uani 1 1 d . . .
C11 C 0.0274(2) 0.15350(19) 0.08119(11) 0.0244(5) Uani 1 1 d . . .
C12 C -0.0689(2) 0.1234(2) 0.04266(11) 0.0262(5) Uani 1 1 d . . .
N13 N 0.07426(18) 0.08984(17) 0.37907(9) 0.0268(4) Uani 1 1 d . . .
C14 C 0.3360(2) 0.1608(2) 0.22113(11) 0.0265(5) Uani 1 1 d . . .
C15 C 0.0467(2) 0.10411(18) 0.32217(11) 0.0241(5) Uani 1 1 d . . .
C16 C 0.3274(2) 0.1958(2) 0.35302(10) 0.0244(5) Uani 1 1 d . . .
C17 C 0.2181(2) 0.15251(18) 0.35294(11) 0.0249(5) Uani 1 1 d . . .
C18 C 0.3158(2) 0.2642(2) 0.03651(13) 0.0375(6) Uani 1 1 d . . .
C19 C 0.2262(2) 0.1368(2) 0.08145(11) 0.0267(5) Uani 1 1 d . . .
H19 H 0.2290 0.0732 0.1018 0.032 Uiso 1 1 calc R . .
C20 C -0.08630(19) 0.10019(19) 0.12954(11) 0.0243(5) Uani 1 1 d . . .
C22 C -0.1239(2) 0.0778(2) 0.18035(11) 0.0259(5) Uani 1 1 d . . .
C23 C 0.2433(2) 0.3124(2) 0.18693(11) 0.0271(5) Uani 1 1 d . . .
H23 H 0.1769 0.3522 0.1774 0.032 Uiso 1 1 calc R . .
C24 C 0.4351(2) 0.2014(2) 0.21585(13) 0.0347(6) Uani 1 1 d . . .
H24 H 0.5012 0.1616 0.2268 0.042 Uiso 1 1 calc R . .
C25 C 0.3205(2) 0.1714(2) 0.06626(12) 0.0311(6) Uani 1 1 d . . .
H25 H 0.3870 0.1319 0.0762 0.037 Uiso 1 1 calc R . .
C26 C 0.1826(2) 0.1209(2) 0.39951(11) 0.0279(5) Uani 1 1 d . . .
C27 C 0.4232(2) 0.1364(2) 0.37161(12) 0.0305(6) Uani 1 1 d . . .
H27 H 0.4178 0.0664 0.3834 0.037 Uiso 1 1 calc R . .
C28 C 0.3368(2) 0.29860(19) 0.33611(11) 0.0263(5) Uani 1 1 d . . .
H28 H 0.2722 0.3401 0.3235 0.032 Uiso 1 1 calc R . .
C29 C 0.1281(2) 0.1938(2) 0.06732(10) 0.0244(5) Uani 1 1 d . . .
C30 C 0.5267(2) 0.1784(2) 0.37313(13) 0.0348(6) Uani 1 1 d . . .
H30 H 0.5916 0.1373 0.3859 0.042 Uiso 1 1 calc R . .
C31 C 0.3397(3) 0.3569(2) 0.17900(13) 0.0359(6) Uani 1 1 d . . .
H31 H 0.3383 0.4248 0.1632 0.043 Uiso 1 1 calc R . .
C32 C -0.1571(2) 0.0452(2) 0.28686(12) 0.0336(6) Uani 1 1 d . . .
H32 H -0.1675 0.0342 0.3237 0.040 Uiso 1 1 calc R . .
C33 C 0.3271(2) 0.0521(2) 0.23937(12) 0.0303(6) Uani 1 1 d . . .
C35 C -0.0559(2) 0.07952(19) 0.27956(11) 0.0257(5) Uani 1 1 d . . .
O53 O 0.40393(19) 0.3062(2) 0.02036(12) 0.0577(7) Uani 1 1 d . . .
C37 C -0.0956(2) 0.1199(2) -0.02015(11) 0.0332(6) Uani 1 1 d . . .
H37A H -0.0361 0.1534 -0.0332 0.050 Uiso 1 1 calc R . .
H37B H -0.1653 0.1570 -0.0359 0.050 Uiso 1 1 calc R . .
H37C H -0.1031 0.0472 -0.0329 0.050 Uiso 1 1 calc R . .
C38 C 0.5344(2) 0.2805(2) 0.35584(12) 0.0332(6) Uani 1 1 d . . .
C39 C 0.4366(2) 0.3018(2) 0.19417(13) 0.0404(7) Uani 1 1 d . . .
H39 H 0.5037 0.3315 0.1900 0.048 Uiso 1 1 calc R . .
C40 C 0.2408(3) 0.1236(3) 0.46066(12) 0.0398(7) Uani 1 1 d . . .
H40A H 0.2087 0.1784 0.4795 0.060 Uiso 1 1 calc R . .
H40B H 0.3195 0.1382 0.4650 0.060 Uiso 1 1 calc R . .
H40C H 0.2327 0.0560 0.4779 0.060 Uiso 1 1 calc R . .
C41 C -0.2278(2) 0.0444(2) 0.18439(12) 0.0346(6) Uani 1 1 d . . .
H41 H -0.2866 0.0333 0.1515 0.041 Uiso 1 1 calc R . .
C43 C 0.0023(3) 0.0537(3) 0.41431(13) 0.0432(7) Uani 1 1 d . . .
H43A H -0.0529 0.1074 0.4153 0.065 Uiso 1 1 calc R . .
H43B H 0.0471 0.0402 0.4529 0.065 Uiso 1 1 calc R . .
H43C H -0.0352 -0.0107 0.3982 0.065 Uiso 1 1 calc R . .
C44 C 0.1249(2) 0.2861(2) 0.03681(12) 0.0320(6) Uani 1 1 d . . .
H44 H 0.0584 0.3255 0.0266 0.038 Uiso 1 1 calc R . .
C45 C -0.2421(2) 0.0277(3) 0.23862(13) 0.0394(7) Uani 1 1 d . . .
H45 H -0.3117 0.0039 0.2426 0.047 Uiso 1 1 calc R . .
C46 C 0.2182(2) 0.3209(2) 0.02124(13) 0.0383(7) Uani 1 1 d . . .
H46 H 0.2151 0.3836 0.0001 0.046 Uiso 1 1 calc R . .
C48 C -0.2521(2) 0.0503(3) 0.05020(13) 0.0396(7) Uani 1 1 d . . .
H48A H -0.2590 -0.0199 0.0648 0.059 Uiso 1 1 calc R . .
H48B H -0.2672 0.0478 0.0088 0.059 Uiso 1 1 calc R . .
H48C H -0.3055 0.0970 0.0610 0.059 Uiso 1 1 calc R . .
C49 C 0.5052(3) 0.2466(4) 0.0351(2) 0.0803(15) Uani 1 1 d . . .
H49A H 0.5281 0.2362 0.0762 0.120 Uiso 1 1 calc R . .
H49B H 0.5633 0.2844 0.0229 0.120 Uiso 1 1 calc R . .
H49C H 0.4931 0.1786 0.0160 0.120 Uiso 1 1 calc R . .
C50 C 0.7296(3) 0.2664(3) 0.3682(2) 0.0614(10) Uani 1 1 d . . .
H50A H 0.7445 0.2424 0.4075 0.092 Uiso 1 1 calc R . .
H50B H 0.7923 0.3080 0.3633 0.092 Uiso 1 1 calc R . .
H50C H 0.7191 0.2060 0.3427 0.092 Uiso 1 1 calc R . .
Cl2 Cl 0.47009(5) 0.90521(5) 0.12103(3) 0.03151(16) Uani 1 1 d . . .
Cl1 Cl 0.81655(7) 0.40500(7) 0.11243(3) 0.0492(2) Uani 1 1 d D . .
O62 O 0.7518(5) 0.4936(5) 0.0841(3) 0.0333(15) Uiso 0.50 1 d PD A 1
O64 O 0.8713(5) 0.4486(4) 0.1690(2) 0.0447(17) Uiso 0.50 1 d P A 1
O63 O 0.9176(5) 0.4022(5) 0.0941(3) 0.0470(14) Uiso 0.50 1 d P A 1
O65 O 0.7648(7) 0.3068(6) 0.1019(4) 0.063(2) Uiso 0.50 1 d P A 1
O50 O 0.03528(17) 0.32236(15) 0.23263(10) 0.0337(4) Uani 1 1 d . . .
H50 H -0.0207 0.3367 0.2063 0.040 Uiso 1 1 calc R . .
H6 H 0.396(3) 0.017(2) 0.2534(13) 0.029(7) Uiso 1 1 d . . .
H7 H 0.032(4) 0.327(3) 0.2652(19) 0.064(13) Uiso 1 1 d . . .
O1 O 0.8258(10) 0.3899(10) 0.1738(5) 0.052(3) Uiso 0.25 1 d P A 3
O2 O 0.7395(13) 0.4827(13) 0.0931(6) 0.034(4) Uiso 0.25 1 d P A 3
O3 O 0.8471(9) 0.4234(9) 0.1717(4) 0.0203(17) Uiso 0.25 1 d P A 2
O4 O 0.7207(9) 0.4639(8) 0.0821(5) 0.031(3) Uiso 0.25 1 d P A 2
O5 O 0.8858(12) 0.3557(11) 0.0868(6) 0.076(4) Uiso 0.25 1 d PD A 2
O6 O 0.9105(9) 0.4300(9) 0.0796(5) 0.042(3) Uiso 0.25 1 d P A 3
O8 O 0.7393(15) 0.3358(15) 0.1257(10) 0.119(7) Uiso 0.25 1 d PD A 2
O9 O 0.7910(12) 0.3032(11) 0.0928(6) 0.058(4) Uiso 0.25 1 d P A 3
O7 O 0.5203(12) 0.8189(7) 0.1530(6) 0.069(4) Uani 0.50 1 d P B 1
O10 O 0.5396(13) 0.9427(11) 0.0872(6) 0.070(4) Uani 0.50 1 d P B 1
O11 O 0.3639(4) 0.8934(7) 0.0915(4) 0.077(2) Uani 0.50 1 d P B 1
O12 O 0.4698(9) 0.9880(6) 0.1610(3) 0.093(2) Uani 0.50 1 d P B 1
O13 O 0.3822(9) 0.9468(8) 0.1407(5) 0.109(3) Uani 0.50 1 d P B 2
O14 O 0.4151(14) 0.8367(9) 0.0768(4) 0.158(6) Uani 0.50 1 d P B 2
O15 O 0.5302(11) 0.9781(11) 0.1006(7) 0.082(5) Uani 0.50 1 d P B 2
O16 O 0.5313(12) 0.8402(11) 0.1639(6) 0.096(5) Uani 0.50 1 d P B 2

loop_
_atom_site_aniso_label
_atom_site_aniso_U_11
_atom_site_aniso_U_22
_atom_site_aniso_U_33
_atom_site_aniso_U_23
_atom_site_aniso_U_13
_atom_site_aniso_U_12
Cu1 0.01920(16) 0.02304(16) 0.02161(17) 0.00037(11) 0.00535(11) -0.00195(10)
N2 0.0225(10) 0.0231(10) 0.0260(11) -0.0005(8) 0.0068(8) 0.0004(8)
N3 0.0234(10) 0.0238(10) 0.0219(10) -0.0022(8) 0.0062(8) -0.0011(8)
N4 0.0219(10) 0.0254(10) 0.0233(10) 0.0006(8) 0.0052(8) -0.0012(8)
N6 0.0211(10) 0.0286(11) 0.0263(11) -0.0017(9) 0.0030(8) -0.0023(8)
N7 0.0215(10) 0.0253(10) 0.0273(11) 0.0005(8) 0.0078(8) -0.0004(8)
O51 0.0381(11) 0.0234(9) 0.0411(11) -0.0004(8) 0.0143(9) -0.0008(8)
C9 0.0313(14) 0.0266(13) 0.0310(14) -0.0008(11) 0.0057(11) -0.0031(10)
O52 0.0274(11) 0.0466(13) 0.0692(16) 0.0028(11) 0.0128(10) -0.0059(9)
C11 0.0253(12) 0.0236(12) 0.0237(12) 0.0011(9) 0.0051(9) 0.0003(9)
C12 0.0251(12) 0.0256(12) 0.0275(13) -0.0010(10) 0.0059(10) -0.0005(10)
N13 0.0309(11) 0.0276(11) 0.0234(11) 0.0024(9) 0.0099(9) -0.0006(8)
C14 0.0253(12) 0.0296(13) 0.0247(12) -0.0043(10) 0.0065(10) -0.0011(10)
C15 0.0264(12) 0.0220(11) 0.0251(12) 0.0010(10) 0.0088(10) 0.0011(9)
C16 0.0244(12) 0.0270(12) 0.0200(11) -0.0011(10) 0.0026(9) -0.0004(9)
C17 0.0271(12) 0.0218(11) 0.0243(12) -0.0002(9) 0.0039(10) 0.0016(9)
C18 0.0321(14) 0.0451(16) 0.0385(16) 0.0035(13) 0.0148(12) -0.0081(12)
C19 0.0271(12) 0.0261(12) 0.0265(13) -0.0021(10) 0.0062(10) -0.0020(10)
C20 0.0204(11) 0.0247(12) 0.0265(13) -0.0013(10) 0.0037(9) -0.0005(9)
C22 0.0234(12) 0.0275(12) 0.0263(13) 0.0005(10) 0.0057(10) -0.0006(9)
C23 0.0325(13) 0.0231(11) 0.0256(13) -0.0012(10) 0.0074(10) -0.0020(10)
C24 0.0251(13) 0.0417(16) 0.0381(15) -0.0055(13) 0.0097(11) -0.0035(11)
C25 0.0255(13) 0.0354(14) 0.0327(14) -0.0017(11) 0.0081(10) 0.0009(10)
C26 0.0335(13) 0.0250(12) 0.0247(13) 0.0002(10) 0.0066(10) 0.0000(10)
C27 0.0293(13) 0.0291(13) 0.0312(14) 0.0032(11) 0.0042(11) 0.0026(10)
C28 0.0280(13) 0.0239(12) 0.0255(12) 0.0000(10) 0.0041(10) 0.0015(10)
C29 0.0252(12) 0.0265(12) 0.0213(12) -0.0030(10) 0.0058(9) -0.0034(9)
C30 0.0256(13) 0.0380(15) 0.0374(15) 0.0023(12) 0.0020(11) 0.0052(11)
C31 0.0485(17) 0.0269(13) 0.0367(16) -0.0036(11) 0.0187(13) -0.0121(12)
C32 0.0293(14) 0.0415(15) 0.0331(14) 0.0036(12) 0.0137(11) -0.0035(11)
C33 0.0294(14) 0.0290(13) 0.0333(14) -0.0004(11) 0.0093(11) 0.0052(11)
C35 0.0258(12) 0.0238(12) 0.0289(13) 0.0025(10) 0.0096(10) 0.0013(9)
O53 0.0348(12) 0.0713(17) 0.0726(18) 0.0259(14) 0.0239(12) -0.0053(11)
C37 0.0339(14) 0.0388(15) 0.0246(13) -0.0019(11) 0.0033(11) -0.0048(12)
C38 0.0252(13) 0.0388(15) 0.0351(15) -0.0042(12) 0.0067(11) -0.0044(11)
C39 0.0352(15) 0.0448(17) 0.0454(17) -0.0069(14) 0.0183(13) -0.0171(13)
C40 0.0452(17) 0.0472(17) 0.0253(14) 0.0033(13) 0.0061(12) -0.0068(14)
C41 0.0231(13) 0.0447(16) 0.0354(15) -0.0012(12) 0.0065(11) -0.0065(11)
C43 0.0442(17) 0.059(2) 0.0301(15) 0.0028(14) 0.0166(13) -0.0135(15)
C44 0.0281(13) 0.0331(14) 0.0345(14) 0.0048(11) 0.0070(11) 0.0008(11)
C45 0.0244(13) 0.0528(18) 0.0426(17) 0.0004(14) 0.0118(12) -0.0079(12)
C46 0.0380(16) 0.0378(15) 0.0401(16) 0.0141(13) 0.0115(13) -0.0038(12)
C48 0.0237(13) 0.0577(19) 0.0330(15) -0.0005(14) -0.0008(11) -0.0134(13)
C49 0.0355(19) 0.109(4) 0.106(4) 0.041(3) 0.036(2) 0.005(2)
C50 0.0250(16) 0.070(2) 0.091(3) 0.005(2) 0.0177(17) -0.0012(15)
Cl2 0.0258(3) 0.0349(3) 0.0338(3) 0.0048(3) 0.0078(2) 0.0006(2)
Cl1 0.0510(5) 0.0543(5) 0.0366(4) -0.0062(3) 0.0007(3) 0.0221(4)
O50 0.0320(11) 0.0328(10) 0.0334(11) -0.0020(9) 0.0032(8) 0.0064(8)
O7 0.047(5) 0.029(3) 0.133(10) 0.028(4) 0.027(5) 0.015(3)
O10 0.057(5) 0.098(10) 0.064(5) 0.033(6) 0.031(4) -0.011(6)
O11 0.021(2) 0.098(6) 0.096(6) 0.045(5) -0.017(3) -0.026(3)
O12 0.135(7) 0.088(5) 0.058(4) -0.025(4) 0.026(5) 0.034(5)
O13 0.099(6) 0.108(7) 0.149(9) 0.060(6) 0.086(7) 0.064(5)
O14 0.281(16) 0.117(8) 0.071(6) -0.038(6) 0.035(8) -0.110(10)
O15 0.031(4) 0.077(8) 0.130(12) 0.047(7) 0.009(5) -0.020(5)
O16 0.059(6) 0.172(13) 0.068(5) 0.084(8) 0.036(5) 0.040(8)

loop_
_atom_type_symbol
_atom_type_description
_atom_type_scat_dispersion_real
_atom_type_scat_dispersion_imag
_atom_type_scat_source
C C 0.0033 0.0016 'International Tables Vol C Tables 4.2.6.8 and 6.1.1.4'
H H 0.0000 0.0000 'International Tables Vol C Tables 4.2.6.8 and 6.1.1.4'
N N 0.0061 0.0033 'International Tables Vol C Tables 4.2.6.8 and 6.1.1.4'
O O 0.0106 0.0060 'International Tables Vol C Tables 4.2.6.8 and 6.1.1.4'
Cl Cl 0.1484 0.1585 'International Tables Vol C Tables 4.2.6.8 and 6.1.1.4'
Cu Cu 0.3201 1.2651 'International Tables Vol C Tables 4.2.6.8 and 6.1.1.4'

loop_
_geom_angle_atom_site_label_1
_geom_angle_atom_site_label_2
_geom_angle_atom_site_label_3
_geom_angle
N7 Cu1 N3 177.89(8)
N7 Cu1 N4 79.75(9)
N3 Cu1 N4 98.70(8)
N7 Cu1 N2 79.12(8)
N3 Cu1 N2 102.32(8)
N4 Cu1 N2 158.49(8)
N7 Cu1 O50 90.65(8)
N3 Cu1 O50 91.01(8)
N4 Cu1 O50 98.74(8)
N2 Cu1 O50 85.44(8)
C15 N2 C17 106.5(2)
C15 N2 Cu1 112.47(17)
C17 N2 Cu1 140.92(17)
C23 N3 C14 117.8(2)
C23 N3 Cu1 120.71(17)
C14 N3 Cu1 121.50(17)
C20 N4 C11 106.2(2)
C20 N4 Cu1 112.12(16)
C11 N4 Cu1 141.69(17)
C20 N6 C12 107.9(2)
C20 N6 C48 127.5(2)
C12 N6 C48 124.6(2)
C22 N7 C35 121.9(2)
C22 N7 Cu1 118.55(17)
C35 N7 Cu1 119.25(17)
C28 C9 C38 120.1(2)
C38 O52 C50 116.8(3)
C12 C11 N4 109.0(2)
C12 C11 C29 126.0(2)
N4 C11 C29 125.0(2)
C11 C12 N6 106.1(2)
C11 C12 C37 129.7(2)
N6 C12 C37 124.1(2)
C15 N13 C26 107.5(2)
C15 N13 C43 127.5(2)
C26 N13 C43 124.9(2)
N3 C14 C24 122.4(2)
N3 C14 C33 116.0(2)
C24 C14 C33 121.5(2)
N2 C15 N13 110.8(2)
N2 C15 C35 118.9(2)
N13 C15 C35 130.2(2)
C27 C16 C28 118.8(2)
C27 C16 C17 120.9(2)
C28 C16 C17 120.2(2)
N2 C17 C26 109.0(2)
N2 C17 C16 124.0(2)
C26 C17 C16 127.0(2)
O53 C18 C46 115.7(3)
O53 C18 C25 123.9(3)
C46 C18 C25 120.4(2)
C29 C19 C25 121.1(2)
N4 C20 N6 110.9(2)
N4 C20 C22 118.9(2)
N6 C20 C22 130.2(2)
N7 C22 C41 120.8(2)
N7 C22 C20 110.3(2)
C41 C22 C20 128.9(2)
N3 C23 C31 122.7(3)
C14 C24 C39 118.9(3)
C18 C25 C19 119.1(3)
N13 C26 C17 106.3(2)
N13 C26 C40 123.7(2)
C17 C26 C40 129.9(3)
C16 C27 C30 120.8(3)
C9 C28 C16 120.7(2)
C44 C29 C19 118.7(2)
C44 C29 C11 120.7(2)
C19 C29 C11 120.5(2)
C38 C30 C27 119.6(3)
C39 C31 C23 119.3(3)
C45 C32 C35 117.8(3)
O51 C33 C14 122.1(2)
N7 C35 C32 120.5(2)
N7 C35 C15 109.9(2)
C32 C35 C15 129.6(2)
C18 O53 C49 116.0(3)
O52 C38 C30 124.6(3)
O52 C38 C9 115.4(3)
C30 C38 C9 120.0(2)
C31 C39 C24 118.8(3)
C45 C41 C22 117.5(3)
C46 C44 C29 120.5(3)
C32 C45 C41 121.5(3)
C18 C46 C44 120.1(3)
O11 Cl2 O15 116.0(7)
O11 Cl2 O16 127.4(7)
O15 Cl2 O16 115.6(9)
O11 Cl2 O7 116.6(6)
O15 Cl2 O7 122.0(8)
O16 Cl2 O7 15.6(11)
O11 Cl2 O13 58.6(6)
O15 Cl2 O13 114.4(7)
O16 Cl2 O13 107.1(6)
O7 Cl2 O13 112.6(6)
O11 Cl2 O14 46.2(6)
O15 Cl2 O14 110.4(8)
O16 Cl2 O14 105.3(9)
O7 Cl2 O14 89.7(8)
O13 Cl2 O14 103.0(8)
O11 Cl2 O10 113.0(8)
O15 Cl2 O10 24.2(9)
O16 Cl2 O10 109.6(8)
O7 Cl2 O10 109.5(8)
O13 Cl2 O10 135.4(7)
O14 Cl2 O10 91.0(8)
O11 Cl2 O12 105.8(6)
O15 Cl2 O12 80.8(7)
O16 Cl2 O12 91.6(7)
O7 Cl2 O12 106.4(7)
O13 Cl2 O12 49.8(5)
O14 Cl2 O12 151.9(8)
O10 Cl2 O12 104.5(7)
O5 Cl1 O2 130.9(9)
O5 Cl1 O9 61.4(8)
O2 Cl1 O9 118.6(10)
O5 Cl1 O8 111.8(11)
O2 Cl1 O8 94.2(11)
O9 Cl1 O8 51.7(10)
O5 Cl1 O65 79.4(7)
O2 Cl1 O65 109.5(8)
O9 Cl1 O65 18.1(6)
O8 Cl1 O65 33.8(8)
O5 Cl1 O3 120.9(7)
O2 Cl1 O3 102.1(7)
O9 Cl1 O3 118.8(8)
O8 Cl1 O3 83.8(11)
O65 Cl1 O3 109.0(6)
O5 Cl1 O63 29.4(6)
O2 Cl1 O63 120.1(8)
O9 Cl1 O63 90.7(6)
O8 Cl1 O63 139.6(9)
O65 Cl1 O63 108.6(5)
O3 Cl1 O63 106.9(5)
O5 Cl1 O4 123.6(8)
O2 Cl1 O4 15.6(8)
O9 Cl1 O4 103.0(7)
O8 Cl1 O4 85.4(10)
O65 Cl1 O4 95.3(5)
O3 Cl1 O4 113.9(6)
O63 Cl1 O4 122.0(6)
O5 Cl1 O62 119.2(7)
O2 Cl1 O62 12.9(7)
O9 Cl1 O62 120.9(6)
O8 Cl1 O62 105.6(9)
O65 Cl1 O62 115.8(4)
O3 Cl1 O62 109.0(5)
O63 Cl1 O62 107.2(4)
O4 Cl1 O62 21.3(4)
O5 Cl1 O1 120.9(8)
O2 Cl1 O1 107.8(7)
O9 Cl1 O1 100.0(8)
O8 Cl1 O1 64.3(10)
O65 Cl1 O1 88.9(6)
O3 Cl1 O1 20.3(5)
O63 Cl1 O1 117.4(5)
O4 Cl1 O1 115.0(7)
O62 Cl1 O1 118.0(5)
O5 Cl1 O64 114.2(7)
O2 Cl1 O64 99.2(7)
O9 Cl1 O64 132.8(6)
O8 Cl1 O64 101.7(10)
O65 Cl1 O64 125.9(4)
O3 Cl1 O64 18.0(5)
O63 Cl1 O64 93.8(3)
O4 Cl1 O64 113.7(5)
O62 Cl1 O64 102.4(4)
O1 Cl1 O64 38.1(5)
O5 Cl1 O6 39.4(7)
O2 Cl1 O6 102.7(8)
O9 Cl1 O6 98.5(7)
O8 Cl1 O6 150.2(10)
O65 Cl1 O6 116.5(5)
O3 Cl1 O6 115.6(6)
O63 Cl1 O6 17.5(4)
O4 Cl1 O6 104.8(7)
O62 Cl1 O6 89.8(5)
O1 Cl1 O6 130.4(6)
O64 Cl1 O6 99.6(5)

loop_
_geom_bond_atom_site_label_1
_geom_bond_atom_site_label_2
_geom_bond_distance
Cu1 N7 1.984(2)
Cu1 N3 2.012(2)
Cu1 N4 2.034(2)
Cu1 N2 2.055(2)
Cu1 O50 2.320(2)
N2 C15 1.335(3)
N2 C17 1.374(3)
N3 C23 1.336(3)
N3 C14 1.358(3)
N4 C20 1.338(3)
N4 C11 1.384(3)
N6 C20 1.348(3)
N6 C12 1.380(3)
N6 C48 1.470(3)
N7 C22 1.338(3)
N7 C35 1.350(3)
O51 C33 1.214(3)
C9 C28 1.378(4)
C9 C38 1.395(4)
O52 C38 1.366(3)
O52 C50 1.435(4)
C11 C12 1.379(4)
C11 C29 1.478(3)
C12 C37 1.482(4)
N13 C15 1.354(3)
N13 C26 1.377(3)
N13 C43 1.469(3)
C14 C24 1.380(4)
C14 C33 1.476(4)
C15 C35 1.463(4)
C16 C27 1.393(4)
C16 C28 1.394(4)
C16 C17 1.475(3)
C17 C26 1.382(4)
C18 O53 1.371(3)
C18 C46 1.387(4)
C18 C25 1.387(4)
C19 C29 1.393(4)
C19 C25 1.395(4)
C20 C22 1.462(3)
C22 C41 1.395(3)
C23 C31 1.391(4)
C24 C39 1.393(4)
C26 C40 1.483(4)
C27 C30 1.393(4)
C29 C44 1.392(4)
C30 C38 1.386(4)
C31 C39 1.369(5)
C32 C45 1.387(4)
C32 C35 1.393(4)
O53 C49 1.443(5)
C41 C45 1.396(4)
C44 C46 1.389(4)
Cl2 O11 1.347(5)
Cl2 O15 1.369(13)
Cl2 O16 1.401(12)
Cl2 O7 1.404(11)
Cl2 O13 1.411(6)
Cl2 O14 1.423(8)
Cl2 O10 1.426(12)
Cl2 O12 1.441(6)
Cl1 O5 1.347(12)
Cl1 O2 1.382(13)
Cl1 O9 1.399(14)
Cl1 O8 1.408(15)
Cl1 O65 1.408(8)
Cl1 O3 1.417(8)
Cl1 O63 1.445(6)
Cl1 O4 1.449(10)
Cl1 O62 1.462(6)
Cl1 O1 1.483(12)
Cl1 O64 1.484(6)
Cl1 O6 1.614(10)

loop_
_geom_torsion_atom_site_label_1
_geom_torsion_atom_site_label_2
_geom_torsion_atom_site_label_3
_geom_torsion_atom_site_label_4
_geom_torsion
N7 Cu1 N2 C15 -2.37(16)
N3 Cu1 N2 C15 179.21(16)
N4 Cu1 N2 C15 -13.2(3)
O50 Cu1 N2 C15 89.16(17)
N7 Cu1 N2 C17 172.6(3)
N3 Cu1 N2 C17 -5.8(3)
N4 Cu1 N2 C17 161.8(2)
O50 Cu1 N2 C17 -95.9(3)
N7 Cu1 N3 C23 113(2)
N4 Cu1 N3 C23 70.41(19)
N2 Cu1 N3 C23 -114.15(19)
O50 Cu1 N3 C23 -28.60(19)
N7 Cu1 N3 C14 -68(2)
N4 Cu1 N3 C14 -110.33(19)
N2 Cu1 N3 C14 65.1(2)
O50 Cu1 N3 C14 150.66(19)
N7 Cu1 N4 C20 2.77(17)
N3 Cu1 N4 C20 -178.68(17)
N2 Cu1 N4 C20 13.6(3)
O50 Cu1 N4 C20 -86.30(17)
N7 Cu1 N4 C11 -179.5(3)
N3 Cu1 N4 C11 -1.0(3)
N2 Cu1 N4 C11 -168.7(2)
O50 Cu1 N4 C11 91.4(3)
N3 Cu1 N7 C22 -48(2)
N4 Cu1 N7 C22 -5.36(18)
N2 Cu1 N7 C22 178.6(2)
O50 Cu1 N7 C22 93.41(19)
N3 Cu1 N7 C35 138(2)
N4 Cu1 N7 C35 -178.94(19)
N2 Cu1 N7 C35 5.07(18)
O50 Cu1 N7 C35 -80.17(19)
C20 N4 C11 C12 -0.6(3)
Cu1 N4 C11 C12 -178.4(2)
C20 N4 C11 C29 -179.4(2)
Cu1 N4 C11 C29 2.8(4)
N4 C11 C12 N6 0.1(3)
C29 C11 C12 N6 178.9(2)
N4 C11 C12 C37 -176.7(3)
C29 C11 C12 C37 2.1(4)
C20 N6 C12 C11 0.4(3)
C48 N6 C12 C11 179.9(2)
C20 N6 C12 C37 177.4(2)
C48 N6 C12 C37 -3.1(4)
C23 N3 C14 C24 1.6(4)
Cu1 N3 C14 C24 -177.6(2)
C23 N3 C14 C33 -175.4(2)
Cu1 N3 C14 C33 5.4(3)
C17 N2 C15 N13 -0.1(3)
Cu1 N2 C15 N13 176.54(15)
C17 N2 C15 C35 -176.9(2)
Cu1 N2 C15 C35 -0.2(3)
C26 N13 C15 N2 0.5(3)
C43 N13 C15 N2 177.4(3)
C26 N13 C15 C35 176.9(2)
C43 N13 C15 C35 -6.3(4)
C15 N2 C17 C26 -0.3(3)
Cu1 N2 C17 C26 -175.4(2)
C15 N2 C17 C16 -177.6(2)
Cu1 N2 C17 C16 7.2(4)
C27 C16 C17 N2 -119.8(3)
C28 C16 C17 N2 62.3(3)
C27 C16 C17 C26 63.4(4)
C28 C16 C17 C26 -114.5(3)
C11 N4 C20 N6 0.8(3)
Cu1 N4 C20 N6 179.37(16)
C11 N4 C20 C22 -178.8(2)
Cu1 N4 C20 C22 -0.2(3)
C12 N6 C20 N4 -0.8(3)
C48 N6 C20 N4 179.8(3)
C12 N6 C20 C22 178.8(3)
C48 N6 C20 C22 -0.7(4)
C35 N7 C22 C41 0.1(4)
Cu1 N7 C22 C41 -173.3(2)
C35 N7 C22 C20 179.8(2)
Cu1 N7 C22 C20 6.4(3)
N4 C20 C22 N7 -3.9(3)
N6 C20 C22 N7 176.6(2)
N4 C20 C22 C41 175.8(3)
N6 C20 C22 C41 -3.7(5)
C14 N3 C23 C31 0.3(4)
Cu1 N3 C23 C31 179.6(2)
N3 C14 C24 C39 -1.9(4)
C33 C14 C24 C39 175.0(3)
O53 C18 C25 C19 178.8(3)
C46 C18 C25 C19 -1.1(4)
C29 C19 C25 C18 -0.1(4)
C15 N13 C26 C17 -0.7(3)
C43 N13 C26 C17 -177.7(3)
C15 N13 C26 C40 175.8(3)
C43 N13 C26 C40 -1.1(4)
N2 C17 C26 N13 0.6(3)
C16 C17 C26 N13 177.9(2)
N2 C17 C26 C40 -175.6(3)
C16 C17 C26 C40 1.6(5)
C28 C16 C27 C30 -0.3(4)
C17 C16 C27 C30 -178.2(2)
C38 C9 C28 C16 0.0(4)
C27 C16 C28 C9 0.3(4)
C17 C16 C28 C9 178.3(2)
C25 C19 C29 C44 0.9(4)
C25 C19 C29 C11 176.9(2)
C12 C11 C29 C44 62.0(4)
N4 C11 C29 C44 -119.3(3)
C12 C11 C29 C19 -113.9(3)
N4 C11 C29 C19 64.7(3)
C16 C27 C30 C38 -0.1(4)
N3 C23 C31 C39 -1.9(4)
N3 C14 C33 O51 9.1(4)
C24 C14 C33 O51 -167.9(3)
C22 N7 C35 C32 0.5(4)
Cu1 N7 C35 C32 173.9(2)
C22 N7 C35 C15 -179.7(2)
Cu1 N7 C35 C15 -6.3(3)
C45 C32 C35 N7 -0.4(4)
C45 C32 C35 C15 179.9(3)
N2 C15 C35 N7 4.1(3)
N13 C15 C35 N7 -172.0(2)
N2 C15 C35 C32 -176.1(3)
N13 C15 C35 C32 7.8(5)
C46 C18 O53 C49 -178.8(4)
C25 C18 O53 C49 1.3(5)
C50 O52 C38 C30 5.7(5)
C50 O52 C38 C9 -174.0(3)
C27 C30 C38 O52 -179.2(3)
C27 C30 C38 C9 0.4(4)
C28 C9 C38 O52 179.3(3)
C28 C9 C38 C30 -0.4(4)
C23 C31 C39 C24 1.6(4)
C14 C24 C39 C31 0.2(4)
N7 C22 C41 C45 -0.8(4)
C20 C22 C41 C45 179.5(3)
C19 C29 C44 C46 -0.6(4)
C11 C29 C44 C46 -176.6(3)
C35 C32 C45 C41 -0.4(5)
C22 C41 C45 C32 1.0(5)
O53 C18 C46 C44 -178.5(3)
C25 C18 C46 C44 1.4(5)
C29 C44 C46 C18 -0.6(5)
